data_7059177
loop_
_publ_author_name
'Il&#x2019;in, Mikhail V.'
'Lesnikova, Liana A.'
'Bolotin, Dmitrii S.'
'Novikov, Alexander S.'
'Suslonov, Vitalii V.'
'Kukushkin, Vadim Yu.'

_publ_section_title
;
 A one-pot route to N-acyl ureas: a formal four-component hydrolytic
 reaction involving aminonitrones and isocyanide dibromides
;
_journal_issue 4
_journal_name_full 'New Journal of Chemistry'
_journal_page_first 1253
_journal_page_last 1262
_journal_paper_doi 10.1039/C9NJ05445F
_journal_volume 44
_journal_year 2020
_chemical_formula_moiety 'C15 H14 N2 O2'
_chemical_formula_sum 'C15 H14 N2 O2'
_chemical_formula_weight 254.28
_space_group_crystal_system triclinic
_space_group_IT_number 2
_space_group_name_Hall '-P 1'
_space_group_name_H-M_alt 'P -1'
_atom_sites_solution_hydrogens geom
_audit_creation_date 2019-07-05
_audit_creation_method
;
Olex2 1.2
(compiled 2018.05.29 svn.r3508 for OlexSys, GUI svn.r5506)
;
_audit_update_record
;
2019-07-05 deposited with the CCDC.	2019-12-16 downloaded from the CCDC.
;
_cell_angle_alpha 86.747(5)
_cell_angle_beta 88.785(7)
_cell_angle_gamma 75.123(8)
_cell_formula_units_Z 2
_cell_length_a 5.3129(5)
_cell_length_b 9.3886(7)
_cell_length_c 12.8335(8)
_cell_measurement_reflns_used 1735
_cell_measurement_temperature 100(2)
_cell_measurement_theta_max 31.0430
_cell_measurement_theta_min 3.7800
_cell_volume 617.67(9)
_computing_cell_refinement
;
CrysAlisPro, Agilent Technologies,
Version 1.171.36.32 (release 02-08-2013 CrysAlis171 .NET)
(compiled Aug  2 2013,16:46:58)
;
_computing_data_collection
;
CrysAlisPro, Agilent Technologies,
Version 1.171.36.32 (release 02-08-2013 CrysAlis171 .NET)
(compiled Aug  2 2013,16:46:58)
;
_computing_data_reduction
;
CrysAlisPro, Agilent Technologies,
Version 1.171.36.32 (release 02-08-2013 CrysAlis171 .NET)
(compiled Aug  2 2013,16:46:58)
;
_computing_molecular_graphics 'Olex2 (Dolomanov et al., 2009)'
_computing_publication_material 'Olex2 (Dolomanov et al., 2009)'
_computing_structure_refinement 'ShelXL (Sheldrick, 2015)'
_diffrn_ambient_temperature 100(2)
_diffrn_detector_area_resol_mean 16.2096
_diffrn_measured_fraction_theta_full 0.999
_diffrn_measured_fraction_theta_max 0.999
_diffrn_measurement_details
;
#__ type_ start__ end____ width___ exp.time_
  1 omega  -44.00   38.00   1.0000    7.3800
omega____ theta____ kappa____ phi______ frames
    -      -25.4311   57.0000   60.0000 82

#__ type_ start__ end____ width___ exp.time_
  2 omega  -81.00  -13.00   1.0000    7.3800
omega____ theta____ kappa____ phi______ frames
    -      -25.4311  130.0000   63.0000 68

#__ type_ start__ end____ width___ exp.time_
  3 omega  -89.00  -45.00   1.0000    7.3800
omega____ theta____ kappa____ phi______ frames
    -      -25.4311  140.0000 -122.0000 44

#__ type_ start__ end____ width___ exp.time_
  4 omega  -92.00   -8.00   1.0000    7.3800
omega____ theta____ kappa____ phi______ frames
    -      -25.4311  -57.0000 -180.0000 84

#__ type_ start__ end____ width___ exp.time_
  5 omega  -95.00    9.00   1.0000    7.3800
omega____ theta____ kappa____ phi______ frames
    -      -25.4311  -19.0000 -120.0000 104

#__ type_ start__ end____ width___ exp.time_
  6 omega  -57.00    5.00   1.0000    7.3800
omega____ theta____ kappa____ phi______ frames
    -      -25.4311  -77.0000   90.0000 62

#__ type_ start__ end____ width___ exp.time_
  7 omega   -4.00   21.00   1.0000    7.3800
omega____ theta____ kappa____ phi______ frames
    -       26.3686   77.0000  -60.0000 25
;
_diffrn_measurement_device_type 'Xcalibur, Eos'
_diffrn_measurement_method '\w scans'
_diffrn_orient_matrix_UB_11 -0.0608304000
_diffrn_orient_matrix_UB_12 0.0049593000
_diffrn_orient_matrix_UB_13 -0.0492135000
_diffrn_orient_matrix_UB_21 0.1220097000
_diffrn_orient_matrix_UB_22 -0.0060041000
_diffrn_orient_matrix_UB_23 -0.0252903000
_diffrn_orient_matrix_UB_31 0.0222629000
_diffrn_orient_matrix_UB_32 -0.0778913000
_diffrn_orient_matrix_UB_33 0.0017699000
_diffrn_radiation_monochromator graphite
_diffrn_radiation_type MoK\a
_diffrn_radiation_wavelength 0.71073
_diffrn_reflns_av_R_equivalents 0.0269
_diffrn_reflns_av_unetI/netI 0.0459
_diffrn_reflns_Laue_measured_fraction_full 0.999
_diffrn_reflns_Laue_measured_fraction_max 0.999
_diffrn_reflns_limit_h_max 6
_diffrn_reflns_limit_h_min -6
_diffrn_reflns_limit_k_max 12
_diffrn_reflns_limit_k_min -12
_diffrn_reflns_limit_l_max 13
_diffrn_reflns_limit_l_min -16
_diffrn_reflns_number 5736
_diffrn_reflns_point_group_measured_fraction_full 0.999
_diffrn_reflns_point_group_measured_fraction_max 0.999
_diffrn_reflns_theta_full 25.242
_diffrn_reflns_theta_max 27.482
_diffrn_reflns_theta_min 2.683
_diffrn_source 'Enhance (Mo) X-ray Source'
_exptl_absorpt_coefficient_mu 0.092
_exptl_absorpt_correction_T_max 1.00000
_exptl_absorpt_correction_T_min 0.93813
_exptl_absorpt_correction_type multi-scan
_exptl_absorpt_process_details
;
CrysAlisPro, Agilent Technologies,
Version 1.171.36.32 (release 02-08-2013 CrysAlis171 .NET)
(compiled Aug  2 2013,16:46:58)
Empirical absorption correction using spherical harmonics,
 implemented in SCALE3 ABSPACK scaling algorithm.
;
_exptl_crystal_colour 'clear colourless'
_exptl_crystal_colour_lustre clear
_exptl_crystal_colour_primary colourless
_exptl_crystal_density_diffrn 1.367
_exptl_crystal_description prism
_exptl_crystal_F_000 268
_exptl_crystal_size_max 0.25
_exptl_crystal_size_mid 0.2
_exptl_crystal_size_min 0.2
_refine_diff_density_max 0.251
_refine_diff_density_min -0.284
_refine_diff_density_rms 0.048
_refine_ls_extinction_method none
_refine_ls_goodness_of_fit_ref 1.027
_refine_ls_hydrogen_treatment constr
_refine_ls_matrix_type full
_refine_ls_number_parameters 172
_refine_ls_number_reflns 2821
_refine_ls_number_restraints 0
_refine_ls_restrained_S_all 1.027
_refine_ls_R_factor_all 0.0580
_refine_ls_R_factor_gt 0.0419
_refine_ls_shift/su_max 0.000
_refine_ls_shift/su_mean 0.000
_refine_ls_structure_factor_coef Fsqd
_refine_ls_weighting_details 'w=1/[\s^2^(Fo^2^)+(0.0406P)^2^+0.1380P] where P=(Fo^2^+2Fc^2^)/3'
_refine_ls_weighting_scheme calc
_refine_ls_wR_factor_gt 0.0923
_refine_ls_wR_factor_ref 0.1036
_reflns_Friedel_coverage 0.000
_reflns_number_gt 2229
_reflns_number_total 2821
_reflns_threshold_expression 'I > 2\s(I)'
_cod_data_source_file c9nj05445f2.cif
_cod_data_source_block 10
_cod_depositor_comments
;Adding full bibliography for 7059176--7059177.cif.

 Adding full bibliography for 7059176--7059177.cif.
;
_cod_original_cell_volume 617.68(9)
_cod_database_code 7059177
_shelx_shelxl_version_number 2014/7
_chemical_oxdiff_formula C14H12O2N2F6
_shelx_space_group_comment
;
The symmetry employed for this shelxl refinement is uniquely defined
by the following loop, which should always be used as a source of
symmetry information in preference to the above space-group names.
They are only intended as comments.
;
_shelx_estimated_absorpt_t_max 0.982
_shelx_estimated_absorpt_t_min 0.977
_reflns_odcompleteness_completeness 99.84
_reflns_odcompleteness_iscentric 1
_reflns_odcompleteness_theta 30.01
_olex2_refinement_description
;
1. Fixed Uiso
 At 1.2 times of:
  All C(H) groups, All C(H,H) groups, All N(H) groups
2.a Secondary CH2 refined with riding coordinates:
 C3(H3A,H3B)
2.b Aromatic/amide H refined with riding coordinates:
 N2(H2), N1(H1), C5(H5), C9(H9), C11(H11), C6(H6), C15(H15), C8(H8), C13(H13),
 C7(H7), C12(H12), C14(H14)
;
_olex2_submission_special_instructions 'No special instructions were received'

loop_
_space_group_symop_operation_xyz
'x, y, z'
'-x, -y, -z'

loop_
_atom_site_label
_atom_site_type_symbol
_atom_site_fract_x
_atom_site_fract_y
_atom_site_fract_z
_atom_site_U_iso_or_equiv
_atom_site_adp_type
_atom_site_occupancy
_atom_site_site_symmetry_order
_atom_site_calc_flag
_atom_site_refinement_flags_posn
O2 O -0.03168(19) 0.77016(11) 0.01441(8) 0.0199(2) Uani 1 1 d .
O1 O 0.4923(2) 0.94498(11) 0.16527(8) 0.0204(2) Uani 1 1 d .
N2 N 0.0644(2) 0.94215(12) 0.16462(9) 0.0165(3) Uani 1 1 d .
H2 H -0.0608 0.9208 0.1298 0.020 Uiso 1 1 calc R
N1 N 0.3578(2) 0.82747(12) 0.03590(9) 0.0158(3) Uani 1 1 d .
H1 H 0.5116 0.8198 0.0065 0.019 Uiso 1 1 calc R
C1 C 0.3087(3) 0.90915(14) 0.12662(11) 0.0152(3) Uani 1 1 d .
C2 C 0.1971(3) 0.75853(14) -0.01241(11) 0.0155(3) Uani 1 1 d .
C10 C 0.3203(3) 0.66298(14) -0.09933(11) 0.0163(3) Uani 1 1 d .
C4 C 0.0611(3) 0.90377(14) 0.35748(11) 0.0167(3) Uani 1 1 d .
C3 C 0.0058(3) 1.01380(14) 0.26421(11) 0.0173(3) Uani 1 1 d .
H3A H -0.1801 1.0688 0.2656 0.021 Uiso 1 1 calc R
H3B H 0.1116 1.0858 0.2695 0.021 Uiso 1 1 calc R
C5 C -0.0901(3) 0.80250(15) 0.37420(11) 0.0189(3) Uani 1 1 d .
H5 H -0.2262 0.8034 0.3271 0.023 Uiso 1 1 calc R
C9 C 0.2585(3) 0.90139(15) 0.42780(11) 0.0198(3) Uani 1 1 d .
H9 H 0.3629 0.9694 0.4174 0.024 Uiso 1 1 calc R
C11 C 0.5286(3) 0.68744(16) -0.15965(11) 0.0204(3) Uani 1 1 d .
H11 H 0.5993 0.7680 -0.1467 0.025 Uiso 1 1 calc R
C6 C -0.0433(3) 0.70035(16) 0.45910(12) 0.0233(3) Uani 1 1 d .
H6 H -0.1460 0.6314 0.4693 0.028 Uiso 1 1 calc R
C15 C 0.2176(3) 0.54429(15) -0.11902(11) 0.0208(3) Uani 1 1 d .
H15 H 0.0730 0.5286 -0.0794 0.025 Uiso 1 1 calc R
C8 C 0.3038(3) 0.80015(16) 0.51319(12) 0.0235(3) Uani 1 1 d .
H8 H 0.4380 0.8001 0.5610 0.028 Uiso 1 1 calc R
C13 C 0.5334(3) 0.47341(16) -0.25656(12) 0.0257(4) Uani 1 1 d .
H13 H 0.6070 0.4084 -0.3096 0.031 Uiso 1 1 calc R
C7 C 0.1542(3) 0.69930(16) 0.52898(12) 0.0244(3) Uani 1 1 d .
H7 H 0.1863 0.6300 0.5871 0.029 Uiso 1 1 calc R
C12 C 0.6328(3) 0.59338(17) -0.23892(12) 0.0257(4) Uani 1 1 d .
H12 H 0.7720 0.6113 -0.2810 0.031 Uiso 1 1 calc R
C14 C 0.3271(3) 0.44897(16) -0.19672(12) 0.0253(4) Uani 1 1 d .
H14 H 0.2599 0.3668 -0.2087 0.030 Uiso 1 1 calc R

loop_
_atom_site_aniso_label
_atom_site_aniso_U_11
_atom_site_aniso_U_22
_atom_site_aniso_U_33
_atom_site_aniso_U_23
_atom_site_aniso_U_13
_atom_site_aniso_U_12
O2 0.0151(5) 0.0244(5) 0.0224(5) -0.0051(4) 0.0012(4) -0.0084(4)
O1 0.0164(5) 0.0240(5) 0.0229(6) -0.0066(4) -0.0015(4) -0.0074(4)
N2 0.0140(6) 0.0212(6) 0.0154(6) -0.0033(5) -0.0017(5) -0.0060(5)
N1 0.0134(6) 0.0198(6) 0.0155(6) -0.0036(5) 0.0017(5) -0.0062(4)
C1 0.0161(7) 0.0140(6) 0.0162(7) 0.0007(5) -0.0029(5) -0.0052(5)
C2 0.0159(7) 0.0151(6) 0.0156(7) 0.0019(5) -0.0024(5) -0.0045(5)
C10 0.0163(7) 0.0157(6) 0.0156(7) -0.0004(5) -0.0031(5) -0.0012(5)
C4 0.0145(7) 0.0164(6) 0.0186(7) -0.0053(5) 0.0024(5) -0.0020(5)
C3 0.0164(7) 0.0170(6) 0.0184(7) -0.0048(5) 0.0007(6) -0.0034(5)
C5 0.0144(7) 0.0208(7) 0.0216(8) -0.0044(6) -0.0008(6) -0.0039(5)
C9 0.0159(7) 0.0223(7) 0.0222(8) -0.0057(6) 0.0010(6) -0.0058(6)
C11 0.0167(7) 0.0250(7) 0.0204(7) -0.0028(6) -0.0021(6) -0.0062(6)
C6 0.0209(8) 0.0198(7) 0.0295(8) -0.0008(6) 0.0024(6) -0.0058(6)
C15 0.0234(8) 0.0202(7) 0.0197(7) -0.0005(6) -0.0024(6) -0.0071(6)
C8 0.0179(8) 0.0303(8) 0.0203(8) -0.0049(6) -0.0027(6) -0.0016(6)
C13 0.0249(9) 0.0260(8) 0.0210(8) -0.0086(6) -0.0048(6) 0.0048(6)
C7 0.0226(8) 0.0256(7) 0.0217(8) 0.0026(6) 0.0026(6) -0.0010(6)
C12 0.0160(8) 0.0380(9) 0.0213(8) -0.0053(7) 0.0008(6) -0.0028(6)
C14 0.0332(9) 0.0179(7) 0.0245(8) -0.0040(6) -0.0066(7) -0.0047(6)

loop_
_atom_type_symbol
_atom_type_description
_atom_type_scat_dispersion_real
_atom_type_scat_dispersion_imag
_atom_type_scat_source
C C 0.0033 0.0016 'International Tables Vol C Tables 4.2.6.8 and 6.1.1.4'
H H 0.0000 0.0000 'International Tables Vol C Tables 4.2.6.8 and 6.1.1.4'
N N 0.0061 0.0033 'International Tables Vol C Tables 4.2.6.8 and 6.1.1.4'
O O 0.0106 0.0060 'International Tables Vol C Tables 4.2.6.8 and 6.1.1.4'

loop_
_geom_angle_atom_site_label_1
_geom_angle_atom_site_label_2
_geom_angle_atom_site_label_3
_geom_angle
C1 N2 C3 120.15(12)
C2 N1 C1 128.49(12)
O1 C1 N2 124.62(13)
O1 C1 N1 117.93(13)
N2 C1 N1 117.46(13)
O2 C2 N1 123.06(12)
O2 C2 C10 121.51(13)
N1 C2 C10 115.40(12)
C11 C10 C2 123.34(13)
C11 C10 C15 119.61(13)
C15 C10 C2 117.04(13)
C5 C4 C3 119.58(13)
C9 C4 C3 121.64(13)
C9 C4 C5 118.78(13)
N2 C3 C4 112.34(10)
C6 C5 C4 120.73(14)
C8 C9 C4 120.51(14)
C12 C11 C10 119.88(14)
C7 C6 C5 119.95(15)
C14 C15 C10 120.02(15)
C7 C8 C9 120.43(15)
C14 C13 C12 119.94(14)
C8 C7 C6 119.60(14)
C13 C12 C11 120.20(15)
C13 C14 C15 120.31(15)

loop_
_geom_bond_atom_site_label_1
_geom_bond_atom_site_label_2
_geom_bond_distance
O2 C2 1.2353(17)
O1 C1 1.2321(17)
N2 C1 1.3423(18)
N2 C3 1.4685(17)
N1 C1 1.4133(17)
N1 C2 1.3728(18)
C2 C10 1.5029(19)
C10 C11 1.397(2)
C10 C15 1.398(2)
C4 C3 1.5182(19)
C4 C5 1.399(2)
C4 C9 1.393(2)
C5 C6 1.393(2)
C9 C8 1.392(2)
C11 C12 1.396(2)
C6 C7 1.392(2)
C15 C14 1.394(2)
C8 C7 1.388(2)
C13 C12 1.392(2)
C13 C14 1.384(2)
